data_2201716
loop_
_publ_author_name
'Chan, Kannie Wai Yan'
'Wong, Wing Tak'

_publ_section_title
;
 2-Hydroxy-3-(<i>p</i>-nitrobenzenesulfonylamino)propylammonium
 <i>p</i>-nitrobenzenesulfonate
;
_journal_issue 10
_journal_name_full 'Acta Crystallographica Section E'
_journal_page_first o1048
_journal_page_last o1050
_journal_paper_doi 10.1107/S1600536802015349
_journal_volume 58
_journal_year 2002
_chemical_formula_iupac 'C9 H14 N3 O5 S 1+, C6 H4 N O5 S 1-'
_chemical_formula_moiety 'C9 H14 N3 O5 S 1+, C6 H4 N O5 S 1-'
_chemical_formula_sum 'C15 H18 N4 O10 S2'
_chemical_formula_weight 478.45
_space_group_IT_number 14
_symmetry_cell_setting monoclinic
_symmetry_space_group_name_Hall '-P 2ybc'
_symmetry_space_group_name_H-M 'P 1 21/c 1'
_audit_creation_method 'from TEXRAY.INF file'
_cell_angle_alpha 90
_cell_angle_beta 103.170(5)
_cell_angle_gamma 90
_cell_formula_units_Z 4
_cell_length_a 6.7120(8)
_cell_length_b 31.3920(10)
_cell_length_c 9.8260(9)
_cell_measurement_reflns_used 46
_cell_measurement_temperature 298
_cell_measurement_theta_max 14
_cell_measurement_theta_min 2.5
_cell_volume 2015.9(3)
_computing_cell_refinement SMART
_computing_data_collection 'SMART (Bruker, 1998)'
_computing_data_reduction 'SAINT-Plus (Bruker, 1999)'
_computing_publication_material TEXSAN
_computing_structure_refinement 'TEXSAN (Molecular Structure Corporation, 1992)'
_computing_structure_solution 'SIR92 (Altomare et al., 1994)'
_diffrn_ambient_temperature 298
_diffrn_measured_fraction_theta_max 27.5
_diffrn_measurement_device 'Bruker SMART CCD Area detector'
_diffrn_measurement_method '\f and \w'
_diffrn_radiation_monochromator graphite
_diffrn_radiation_source 'X-ray tube'
_diffrn_radiation_type MoK\a
_diffrn_radiation_wavelength 0.7107
_diffrn_reflns_av_R_equivalents 0.049
_diffrn_reflns_limit_h_max 5
_diffrn_reflns_limit_h_min -8
_diffrn_reflns_limit_k_max 40
_diffrn_reflns_limit_k_min -38
_diffrn_reflns_limit_l_max 12
_diffrn_reflns_limit_l_min -8
_diffrn_reflns_number 12619
_diffrn_reflns_theta_full 27.5
_diffrn_reflns_theta_max 27.5
_diffrn_reflns_theta_min 2.5
_diffrn_standards_decay_% 0.00
_diffrn_standards_interval_count 0
_diffrn_standards_number 0
_exptl_absorpt_coefficient_mu 0.33
_exptl_absorpt_correction_type none
_exptl_crystal_colour colourless
_exptl_crystal_density_diffrn 1.576
_exptl_crystal_density_method 'not measured'
_exptl_crystal_description block
_exptl_crystal_F_000 992.00
_exptl_crystal_size_max 0.23
_exptl_crystal_size_mid 0.20
_exptl_crystal_size_min 0.11
_refine_diff_density_max 0.40
_refine_diff_density_min -0.28
_refine_ls_extinction_method none
_refine_ls_goodness_of_fit_ref 1.19
_refine_ls_hydrogen_treatment constr
_refine_ls_matrix_type full
_refine_ls_number_parameters 280
_refine_ls_number_reflns 1992
_refine_ls_number_restraints 0
_refine_ls_R_factor_gt 0.053
_refine_ls_shift/su_max <0.001
_refine_ls_structure_factor_coef F
_refine_ls_weighting_details 'calc w = 1/[(\s)^2^(Fo)+(p/2)^2^(Fo)^2^] where P = 0.041'
_refine_ls_weighting_scheme calc
_refine_ls_wR_factor_ref 0.052
_reflns_number_gt 1992
_reflns_number_total 4629
_reflns_threshold_expression I>2\s(I)
_cod_data_source_file ya6126.cif
_cod_data_source_block I
_cod_depositor_comments
;
The following automatic conversions were performed:

'_atom_site_thermal_displace_type' tag value 'Uij' was replaced with
'Uani' value 49 times.

Automatic conversion script
Id: cif_fix_values 1646 2011-03-28 12:23:43Z adriana 
;
_cod_original_sg_symbol_H-M 'P 21/c'
_cod_original_formula_sum 'C15 H18 N4 O10 S2 '
_cod_database_code 2201716

loop_
_symmetry_equiv_pos_as_xyz
'+x,  +y,  +z'
-x,1/2+y,1/2-z
'-x,  -y,  -z'
+x,1/2-y,1/2+z

loop_
_atom_site_aniso_label
_atom_site_aniso_U_11
_atom_site_aniso_U_22
_atom_site_aniso_U_33
_atom_site_aniso_U_12
_atom_site_aniso_U_13
_atom_site_aniso_U_23
S1 0.0535(9) 0.0436(8) 0.0630(10) -0.0084(7) 0.0207(8) -0.0065(7)
S2 0.0486(9) 0.0407(7) 0.0441(8) 0.0016(7) 0.0075(6) -0.0005(7)
O1 0.093(4) 0.053(3) 0.159(5) 0.000(3) 0.035(4) -0.002(3)
O2 0.131(5) 0.082(3) 0.128(4) 0.035(3) 0.058(4) 0.043(3)
O3 0.110(4) 0.059(3) 0.067(3) -0.012(2) 0.045(2) 0.002(2)
O4 0.048(2) 0.059(2) 0.104(3) -0.017(2) 0.010(2) -0.026(2)
O5 0.050(2) 0.044(2) 0.054(2) 0.001(2) 0.002(2) -0.006(2)
O6 0.074(4) 0.101(4) 0.131(4) -0.043(3) 0.002(3) 0.010(3)
O7 0.096(4) 0.068(3) 0.067(3) -0.015(3) 0.024(3) 0.008(2)
O8 0.083(3) 0.053(2) 0.037(2) 0.010(2) 0.006(2) 0.002(2)
O9 0.045(2) 0.058(2) 0.070(3) 0.001(2) 0.018(2) 0.009(2)
O10 0.056(2) 0.051(2) 0.047(2) 0.004(2) 0.004(2) -0.011(2)
N1 0.052(4) 0.056(4) 0.118(6) 0.015(3) 0.040(4) 0.008(4)
N2 0.052(3) 0.046(2) 0.055(3) 0.007(2) 0.004(2) -0.009(2)
N3 0.050(3) 0.051(3) 0.042(3) 0.002(2) -0.002(2) 0.005(2)
N4 0.066(4) 0.067(4) 0.073(4) -0.019(3) 0.020(3) -0.004(3)
C1 0.037(3) 0.047(3) 0.078(4) 0.005(3) 0.023(3) 0.004(3)
C2 0.042(3) 0.049(3) 0.070(4) -0.002(3) 0.010(3) -0.014(3)
C3 0.049(4) 0.051(3) 0.052(3) 0.002(3) 0.015(3) 0.001(3)
C4 0.037(3) 0.045(3) 0.046(3) 0.001(2) 0.016(3) -0.002(3)
C5 0.059(4) 0.066(4) 0.050(4) -0.004(3) 0.014(3) -0.007(3)
C6 0.064(4) 0.069(4) 0.056(4) 0.004(3) 0.021(3) 0.011(3)
C7 0.060(4) 0.039(3) 0.067(4) 0.004(3) -0.004(3) 0.000(3)
C8 0.057(4) 0.039(3) 0.065(4) 0.000(3) -0.005(3) -0.006(3)
C9 0.068(4) 0.050(3) 0.060(4) 0.000(3) -0.009(3) 0.001(3)
C10 0.053(4) 0.047(3) 0.062(4) -0.009(3) 0.016(3) 0.002(3)
C11 0.044(4) 0.071(5) 0.194(8) -0.014(4) 0.005(5) 0.028(5)
C12 0.049(4) 0.062(4) 0.174(7) 0.012(3) -0.002(4) 0.035(5)
C13 0.042(3) 0.039(3) 0.049(3) 0.003(2) 0.007(3) -0.003(2)
C14 0.041(3) 0.053(3) 0.054(3) 0.002(3) 0.008(3) 0.003(3)
C15 0.056(4) 0.049(3) 0.045(3) 0.004(3) 0.007(3) 0.005(3)

loop_
_atom_site_label
_atom_site_fract_x
_atom_site_fract_y
_atom_site_fract_z
_atom_site_U_iso_or_equiv
_atom_site_thermal_displace_type
_atom_site_calc_flag
_atom_site_calc_attached_atom
S1 0.3248(2) 0.14269(4) 0.5080(2) 0.0522(5) Uani ? ?
S2 0.2987(2) 0.19924(4) 0.93080(10) 0.0450(4) Uani ? ?
O1 0.2129(8) -0.06680(10) 0.4951(6) 0.101(2) Uani ? ?
O2 0.3339(9) -0.05900(10) 0.7171(6) 0.109(2) Uani ? ?
O3 0.3156(6) 0.14730(10) 0.3628(4) 0.0750(10) Uani ? ?
O4 0.4979(5) 0.15840(10) 0.6097(4) 0.0710(10) Uani ? ?
O5 -0.1228(5) 0.23851(10) 0.5015(3) 0.0510(10) Uani ? ?
O6 -0.3082(7) 0.03660(10) 0.9817(5) 0.106(2) Uani ? ?
O7 -0.0373(7) 0.01600(10) 1.1292(4) 0.076(2) Uani ? ?
O8 0.1889(6) 0.21380(10) 0.7940(3) 0.0590(10) Uani ? ?
O9 0.5115(5) 0.18950(10) 0.9395(4) 0.0570(10) Uani ? ?
O10 0.2715(5) 0.22800(10) 1.0419(3) 0.0520(10) Uani ? ?
N1 0.2738(8) -0.0449(2) 0.6001(8) 0.072(2) Uani ? ?
N2 0.1280(7) 0.16370(10) 0.5458(4) 0.0520(10) Uani ? ?
N3 -0.3619(6) 0.25350(10) 0.2239(4) 0.0500(10) Uani ? ?
N4 -0.1302(9) 0.0412(2) 1.0427(6) 0.068(2) Uani ? ?
C1 0.2834(8) 0.0019(2) 0.5782(7) 0.052(2) Uani ? ?
C2 0.2327(8) 0.0172(2) 0.4450(6) 0.054(2) Uani ? ?
C3 0.2454(8) 0.0607(2) 0.4242(5) 0.050(2) Uani ? ?
C4 0.3078(7) 0.0874(2) 0.5371(5) 0.042(2) Uani ? ?
C5 0.3552(8) 0.0706(2) 0.6710(6) 0.058(2) Uani ? ?
C6 0.3437(9) 0.0275(2) 0.6914(6) 0.062(2) Uani ? ?
C7 -0.0727(9) 0.1644(2) 0.4501(6) 0.058(2) Uani ? ?
C8 -0.1186(8) 0.2094(2) 0.3896(6) 0.057(2) Uani ? ?
C9 -0.3160(9) 0.2109(2) 0.2878(6) 0.063(2) Uani ? ?
C10 -0.0215(9) 0.0792(2) 1.0112(6) 0.053(2) Uani ? ?
C11 -0.1330(10) 0.1126(2) 0.9460(9) 0.107(3) Uani ? ?
C12 -0.0305(10) 0.1489(2) 0.9222(8) 0.099(3) Uani ? ?
C13 0.1789(8) 0.15100(10) 0.9604(5) 0.044(2) Uani ? ?
C14 0.2867(8) 0.1168(2) 1.0249(5) 0.050(2) Uani ? ?
C15 0.1885(9) 0.0801(2) 1.0494(5) 0.051(2) Uani ? ?
H2 0.1896 -0.0016 0.3680 0.0649 Uani ? ?
H2a 0.1423 0.1764 0.6352 0.0628 Uani ? ?
H3 0.2110 0.0721 0.3322 0.0597 Uani ? ?
H3a1 -0.4915 0.2530 0.1599 0.0596 Uani ? ?
H3a2 -0.2594 0.2611 0.1757 0.0596 Uani ? ?
H3a3 -0.3643 0.2739 0.2950 0.0596 Uani ? ?
H5 0.3959 0.0890 0.7491 0.0695 Uani ? ?
H5a 0.0371 0.2505 0.5355 0.0779 Uani ? ?
H6 0.3773 0.0158 0.7830 0.0741 Uani ? ?
H7a -0.1739 0.1565 0.4989 0.0699 Uani ? ?
H7b -0.0744 0.1449 0.3760 0.0699 Uani ? ?
H8 -0.0134 0.2177 0.3448 0.0683 Uani ? ?
H9b -0.4211 0.2034 0.3339 0.0758 Uani ? ?
H9a -0.3134 0.1909 0.2158 0.0758 Uani ? ?
H11 -0.2779 0.1109 0.9175 0.1279 Uani ? ?
H12 -0.1059 0.1728 0.8789 0.1193 Uani ? ?
H14 0.4316 0.1185 1.0533 0.0598 Uani ? ?
H15 0.2638 0.0560 1.0916 0.0610 Uani ? ?

loop_
_atom_type_symbol
_atom_type_scat_dispersion_real
_atom_type_scat_dispersion_imag
_atom_type_scat_source
N 0.006 0.003 'International Tables'
S 0.125 0.123 'International Tables'
O 0.011 0.006 'International Tables'
C 0.003 0.002 'International Tables'
H 0.000 0.000 'International Tables'

loop_
_geom_angle_atom_site_label_1
_geom_angle_atom_site_label_2
_geom_angle_atom_site_label_3
_geom_angle
_geom_angle_publ_flag
O3 S1 O4 120.4(2) yes
O3 S1 N2 110.0(2) yes
O3 S1 C4 105.9(2) yes
O4 S1 N2 106.1(2) yes
O4 S1 C4 107.3(2) yes
N2 S1 C4 106.3(2) yes
O8 S2 O9 114.0(2) n
O8 S2 O10 112.0(2) n
O8 S2 C13 105.5(2) n
O9 S2 O10 112.2(2) n
O9 S2 C13 106.8(2) n
O10 S2 C13 105.5(2) n
O1 N1 O2 124.5(6) n
O1 N1 C1 116.6(6) n
O2 N1 C1 118.9(6) n
S1 N2 C7 123.3(4) yes
O6 N4 O7 123.6(5) n
O6 N4 C10 118.1(6) n
O7 N4 C10 118.2(5) n
N1 C1 C2 118.5(6) n
N1 C1 C6 118.7(6) n
C2 C1 C6 122.8(5) n
C1 C2 C3 118.6(5) n
C2 C3 C4 119.9(5) n
S1 C4 C3 119.1(4) yes
S1 C4 C5 121.2(4) yes
C3 C4 C5 119.7(5) n
C4 C5 C6 120.4(5) n
C1 C6 C5 118.7(5) n
N2 C7 C8 109.8(4) yes
O5 C8 C7 109.0(4) yes
O5 C8 C9 109.3(4) yes
C7 C8 C9 111.3(4) yes
N3 C9 C8 112.7(4) yes
N4 C10 C11 118.6(6) n
N4 C10 C15 119.2(5) n
C11 C10 C15 122.2(5) n
C10 C11 C12 118.3(6) n
C11 C12 C13 120.9(6) n
S2 C13 C12 118.1(4) n
S2 C13 C14 122.4(4) n
C12 C13 C14 119.4(5) n
C13 C14 C15 121.0(5) n
C10 C15 C14 118.1(5) n
C8 O5 H5a 105.0 n
C7 N2 H2a 118.3 n
C9 N3 H3a2 109.5 n
H3a1 N3 H3a2 109.5 n
H3a2 N3 H3a3 109.5 n
C3 C2 H2 120.7 n
C4 C3 H3 120.0 n
C6 C5 H5 119.8 n
C5 C6 H6 120.7 n
N2 C7 H7b 109.4 n
C8 C7 H7b 109.4 n
O5 C8 H8 109.1 n
C9 C8 H8 109.1 n
N3 C9 H9a 108.7 n
C8 C9 H9a 108.7 n
C10 C11 H11 120.8 n
C11 C12 H12 119.6 n
C13 C14 H14 119.5 n
C10 C15 H15 120.9 n
S1 N2 H2a 118.3 n
C9 N3 H3a1 109.5 n
C9 N3 H3a3 109.5 n
H3a1 N3 H3a3 109.5 n
C1 C2 H2 120.7 n
C2 C3 H3 120.0 n
C4 C5 H5 119.8 n
C1 C6 H6 120.7 n
N2 C7 H7a 109.4 n
C8 C7 H7a 109.4 n
H7a C7 H7b 109.5 n
C7 C8 H8 109.1 n
N3 C9 H9b 108.7 n
C8 C9 H9b 108.7 n
H9b C9 H9a 109.5 n
C12 C11 H11 120.8 n
C13 C12 H12 119.6 n
C15 C14 H14 119.5 n
C14 C15 H15 120.9 n

loop_
_geom_bond_atom_site_label_1
_geom_bond_atom_site_label_2
_geom_bond_site_symmetry_1
_geom_bond_site_symmetry_2
_geom_bond_distance
_geom_bond_publ_flag
S1 O3 ? ? 1.421(4) yes
S1 O4 ? ? 1.436(4) yes
S1 N2 ? ? 1.594(4) yes
S1 C4 ? ? 1.767(5) yes
S2 O8 ? ? 1.452(3) yes
S2 O9 ? ? 1.444(3) yes
S2 O10 ? ? 1.459(3) yes
S2 C13 ? ? 1.770(5) yes
O1 N1 ? ? 1.230(7) n
O2 N1 ? ? 1.212(6) n
O5 C8 ? ? 1.434(6) yes
O6 N4 ? ? 1.217(6) n
O7 N4 ? ? 1.222(6) n
N1 C1 ? ? 1.488(7) n
N2 C7 ? ? 1.457(6) yes
N3 C9 ? ? 1.481(6) yes
N4 C10 ? ? 1.468(7) n
C1 C2 ? ? 1.362(7) n
C1 C6 ? ? 1.357(7) n
C2 C3 ? ? 1.387(7) n
C3 C4 ? ? 1.378(6) n
C4 C5 ? ? 1.385(7) n
C5 C6 ? ? 1.374(7) n
C7 C8 ? ? 1.535(7) yes
C8 C9 ? ? 1.468(7) yes
C10 C11 ? ? 1.360(8) n
C10 C15 ? ? 1.374(7) n
C11 C12 ? ? 1.378(8) n
C12 C13 ? ? 1.371(7) n
C13 C14 ? ? 1.365(6) n
C14 C15 ? ? 1.376(7) n
O5 H5a ? ? 1.11 n
N3 H3a1 ? ? 0.95 n
N3 H3a3 ? ? 0.95 n
C3 H3 ? ? 0.95 n
C6 H6 ? ? 0.95 n
C7 H7b ? ? 0.95 n
C9 H9b ? ? 0.95 n
C11 H11 ? ? 0.95 n
C14 H14 ? ? 0.95 n
N2 H2a ? ? 0.95 n
N3 H3a2 ? ? 0.95 n
C2 H2 ? ? 0.95 n
C5 H5 ? ? 0.95 n
C7 H7a ? ? 0.95 n
C8 H8 ? ? 0.95 n
C9 H9a ? ? 0.95 n
C12 H12 ? ? 0.95 n
C15 H15 ? ? 0.95 n

loop_
_geom_hbond_atom_site_label_D
_geom_hbond_atom_site_label_H
_geom_hbond_atom_site_label_A
_geom_hbond_site_symmetry_A
_geom_hbond_distance_DH
_geom_hbond_distance_HA
_geom_hbond_distance_DA
_geom_hbond_angle_DHA
N2 H2a O8 ? 0.95 1.92 2.852(5) 166
N3 H3a1 O10 1_454 0.95 1.91 2.809(5) 157
N3 H3a2 O5 4_554 0.95 2.12 3.002(5) 154
N3 H3a3 O5 ? 0.95 2.55 2.871(5) 100
N3 H3a3 O9 4_454 0.95 2.14 3.038(5) 158
O5 H5a O10 4_554 1.11 1.70 2.791(5) 165
